data_7714428
loop_
_publ_author_name
'Lv, Qiu'
'Guan, Qing Lin'
'Li, Jin Long'
'Li, Jin Xiao'
'Jin, Jing'
'Bai, Feng Ying'
'Xing, Yong Heng'

_publ_section_title
;
 Smart crystalline framework materials with a triazole carboxylic acid
 ligand: fluorescence sensing and catalytic reduction of PNP.
;
_journal_name_full 'Dalton transactions (Cambridge, England : 2003)'
_journal_paper_doi 10.1039/d3dt02406g
_journal_year 2023
_chemical_formula_moiety 'C22 H20 Cu N6 O10'
_chemical_formula_sum 'C22 H20 Cu N6 O10'
_chemical_formula_weight 591.98
_space_group_crystal_system triclinic
_space_group_IT_number 2
_space_group_name_Hall '-P 1'
_space_group_name_H-M_alt 'P -1'
_atom_sites_solution_hydrogens mixed
_audit_creation_date 2023-10-07
_audit_creation_method
;
Olex2 1.2
(compiled 2018.05.29 svn.r3508 for OlexSys, GUI svn.r5506)
;
_audit_update_record
;
2023-10-12 deposited with the CCDC.	2023-10-31 downloaded from the CCDC.
;
_cell_angle_alpha 104.6340(10)
_cell_angle_beta 98.6370(10)
_cell_angle_gamma 104.3820(10)
_cell_formula_units_Z 1
_cell_length_a 6.8933(5)
_cell_length_b 7.3208(5)
_cell_length_c 13.1213(8)
_cell_measurement_reflns_used 2381
_cell_measurement_temperature 296(2)
_cell_measurement_theta_max 30.753
_cell_measurement_theta_min 3.014
_cell_volume 604.37(7)
_computing_cell_refinement 'Bruker SMART'
_computing_data_collection 'Bruker SMART'
_computing_data_reduction 'Bruker SAINT'
_computing_molecular_graphics 'Olex2 (Dolomanov et al., 2009)'
_computing_publication_material 'Olex2 (Dolomanov et al., 2009)'
_computing_structure_refinement 'ShelXL (Sheldrick, 2015)'
_computing_structure_solution 'SHELXS-97 (Sheldrick, 1990)'
_diffrn_ambient_temperature 296.15
_diffrn_measured_fraction_theta_full 0.991
_diffrn_measured_fraction_theta_max 0.816
_diffrn_measurement_device_type 'CCD area detector'
_diffrn_measurement_method 'phi and omega scans'
_diffrn_radiation_monochromator graphite
_diffrn_radiation_type MoK\a
_diffrn_radiation_wavelength 0.71073
_diffrn_reflns_av_R_equivalents 0.0094
_diffrn_reflns_av_unetI/netI 0.0215
_diffrn_reflns_Laue_measured_fraction_full 0.991
_diffrn_reflns_Laue_measured_fraction_max 0.816
_diffrn_reflns_limit_h_max 9
_diffrn_reflns_limit_h_min -8
_diffrn_reflns_limit_k_max 10
_diffrn_reflns_limit_k_min -9
_diffrn_reflns_limit_l_max 10
_diffrn_reflns_limit_l_min -18
_diffrn_reflns_number 4190
_diffrn_reflns_point_group_measured_fraction_full 0.991
_diffrn_reflns_point_group_measured_fraction_max 0.816
_diffrn_reflns_theta_full 25.242
_diffrn_reflns_theta_max 31.003
_diffrn_reflns_theta_min 2.965
_exptl_absorpt_coefficient_mu 0.974
_exptl_absorpt_correction_T_max 0.7462
_exptl_absorpt_correction_T_min 0.6924
_exptl_absorpt_correction_type none
_exptl_crystal_colour blue
_exptl_crystal_colour_primary blue
_exptl_crystal_density_diffrn 1.626
_exptl_crystal_description plate
_exptl_crystal_F_000 303
_exptl_crystal_size_max 0.1312
_exptl_crystal_size_mid 0.0732
_exptl_crystal_size_min 0.0689
_refine_diff_density_max 0.441
_refine_diff_density_min -0.462
_refine_diff_density_rms 0.082
_refine_ls_extinction_method none
_refine_ls_goodness_of_fit_ref 1.044
_refine_ls_hydrogen_treatment mixed
_refine_ls_matrix_type full
_refine_ls_number_parameters 188
_refine_ls_number_reflns 3131
_refine_ls_number_restraints 0
_refine_ls_restrained_S_all 1.044
_refine_ls_R_factor_all 0.0382
_refine_ls_R_factor_gt 0.0330
_refine_ls_shift/su_max 0.000
_refine_ls_shift/su_mean 0.000
_refine_ls_structure_factor_coef Fsqd
_refine_ls_weighting_details 'w=1/[\s^2^(Fo^2^)+(0.0445P)^2^+0.2991P] where P=(Fo^2^+2Fc^2^)/3'
_refine_ls_weighting_scheme calc
_refine_ls_wR_factor_gt 0.0850
_refine_ls_wR_factor_ref 0.0886
_reflns_Friedel_coverage 0.000
_reflns_number_gt 2789
_reflns_number_total 3131
_reflns_threshold_expression 'I > 2\s(I)'
_cod_data_source_file d3dt02406g2.cif
_cod_data_source_block 1_CCDC1
_cod_database_code 7714428
_shelx_shelxl_version_number 2018/3
_shelx_space_group_comment
;
The symmetry employed for this shelxl refinement is uniquely defined
by the following loop, which should always be used as a source of
symmetry information in preference to the above space-group names.
They are only intended as comments.
;
_shelx_estimated_absorpt_t_max 0.936
_shelx_estimated_absorpt_t_min 0.883
_olex2_refinement_description
;
1. Fixed Uiso
 At 1.2 times of:
  All C(H) groups
 At 1.5 times of:
  All C(H,H,H) groups, All O(H) groups
2.a Aromatic/amide H refined with riding coordinates:
 C3(H3), C4(H4), C6(H6), C7(H7)
2.b Idealised Me refined as rotating group:
 C9(H9A,H9B,H9C)
2.c Idealised tetrahedral OH refined as rotating group:
 O2(H2)
;
_olex2_submission_special_instructions 'No special instructions were received'

loop_
_space_group_symop_operation_xyz
'x, y, z'
'-x, -y, -z'

loop_
_atom_site_label
_atom_site_type_symbol
_atom_site_fract_x
_atom_site_fract_y
_atom_site_fract_z
_atom_site_U_iso_or_equiv
_atom_site_adp_type
_atom_site_occupancy
_atom_site_site_symmetry_order
_atom_site_calc_flag
_atom_site_refinement_flags_posn
_atom_site_refinement_flags_adp
_atom_site_refinement_flags_occupancy
_atom_site_disorder_assembly
_atom_site_disorder_group
Cu01 Cu 0.000000 0.000000 0.000000 0.02888(11) Uani 1 2 d S T P . .
O1 O 1.0731(3) 0.8606(3) 0.68454(13) 0.0553(4) Uani 1 1 d . . . . .
O2 O 0.8640(2) 1.0514(2) 0.69806(10) 0.0391(3) Uani 1 1 d . . . . .
H2 H 0.926811 1.095047 0.761575 0.059 Uiso 1 1 calc GR . . . .
O3 O 0.1695(2) 0.48253(18) -0.09536(11) 0.0355(3) Uani 1 1 d . . . . .
O4 O 0.01494(19) 0.17878(16) -0.09209(9) 0.0282(3) Uani 1 1 d . . . . .
O5 O -0.2359(3) 0.1250(2) 0.09082(14) 0.0458(4) Uani 1 1 d . . . . .
N1 N 0.4255(2) 0.4799(2) 0.22642(11) 0.0287(3) Uani 1 1 d . . . . .
N2 N 0.3267(3) 0.2840(2) 0.20154(12) 0.0353(4) Uani 1 1 d . . . . .
N3 N 0.2220(2) 0.2345(2) 0.10228(11) 0.0293(3) Uani 1 1 d . . . . .
C1 C 0.9258(3) 0.9044(3) 0.64768(14) 0.0334(4) Uani 1 1 d . . . . .
C2 C 0.7924(3) 0.7933(3) 0.53691(14) 0.0306(4) Uani 1 1 d . . . . .
C3 C 0.5921(4) 0.7968(4) 0.51095(17) 0.0483(6) Uani 1 1 d . . . . .
H3 H 0.538190 0.869075 0.562315 0.058 Uiso 1 1 calc R . . . .
C4 C 0.4706(3) 0.6917(4) 0.40770(17) 0.0490(6) Uani 1 1 d . . . . .
H4 H 0.335660 0.693766 0.389399 0.059 Uiso 1 1 calc R . . . .
C5 C 0.5528(3) 0.5855(2) 0.33356(13) 0.0290(4) Uani 1 1 d . . . . .
C6 C 0.7498(3) 0.5772(4) 0.35797(17) 0.0494(6) Uani 1 1 d . . . . .
H6 H 0.802442 0.503341 0.306617 0.059 Uiso 1 1 calc R . . . .
C7 C 0.8699(3) 0.6821(4) 0.46159(17) 0.0488(6) Uani 1 1 d . . . . .
H7 H 1.003593 0.676943 0.479997 0.059 Uiso 1 1 calc R . . . .
C8 C 0.3839(2) 0.5541(2) 0.14360(13) 0.0237(3) Uani 1 1 d . . . . .
C9 C 0.4704(3) 0.7649(2) 0.15013(15) 0.0328(4) Uani 1 1 d . . . . .
H9A H 0.384959 0.839359 0.180280 0.049 Uiso 1 1 calc GR . . . .
H9B H 0.475447 0.774866 0.078961 0.049 Uiso 1 1 calc GR . . . .
H9C H 0.606806 0.816635 0.195372 0.049 Uiso 1 1 calc GR . . . .
C10 C 0.2515(2) 0.3913(2) 0.06339(12) 0.0233(3) Uani 1 1 d . . . . .
C11 C 0.1407(2) 0.3565(2) -0.04888(12) 0.0232(3) Uani 1 1 d . . . . .
H5A H -0.233(5) 0.229(5) 0.087(3) 0.064(9) Uiso 1 1 d . . . . .
H5B H -0.206(6) 0.135(6) 0.160(4) 0.099(13) Uiso 1 1 d . . . . .

loop_
_atom_site_aniso_label
_atom_site_aniso_U_11
_atom_site_aniso_U_22
_atom_site_aniso_U_33
_atom_site_aniso_U_23
_atom_site_aniso_U_13
_atom_site_aniso_U_12
Cu01 0.03891(18) 0.01769(14) 0.01590(15) 0.00273(10) -0.00823(11) -0.00535(11)
O1 0.0504(9) 0.0696(11) 0.0301(8) -0.0039(7) -0.0135(7) 0.0232(8)
O2 0.0516(8) 0.0342(7) 0.0171(6) -0.0018(5) -0.0092(5) 0.0077(6)
O3 0.0505(8) 0.0237(6) 0.0266(6) 0.0094(5) 0.0008(6) 0.0037(5)
O4 0.0371(6) 0.0198(5) 0.0160(5) 0.0015(4) -0.0060(5) -0.0011(4)
O5 0.0632(10) 0.0296(7) 0.0426(9) 0.0135(6) 0.0099(8) 0.0090(7)
N1 0.0334(7) 0.0221(6) 0.0170(6) -0.0006(5) -0.0048(5) -0.0024(5)
N2 0.0464(9) 0.0250(7) 0.0194(7) 0.0041(5) -0.0074(6) -0.0045(6)
N3 0.0370(8) 0.0203(6) 0.0174(7) 0.0022(5) -0.0061(6) -0.0033(5)
C1 0.0359(9) 0.0341(9) 0.0184(8) 0.0026(7) -0.0051(7) 0.0016(7)
C2 0.0354(9) 0.0276(8) 0.0180(8) 0.0022(6) -0.0040(6) 0.0014(6)
C3 0.0468(12) 0.0575(13) 0.0245(10) -0.0138(9) -0.0080(8) 0.0236(10)
C4 0.0386(11) 0.0615(14) 0.0294(10) -0.0112(9) -0.0112(8) 0.0210(10)
C5 0.0327(9) 0.0251(7) 0.0158(7) 0.0002(6) -0.0061(6) -0.0015(6)
C6 0.0386(11) 0.0678(15) 0.0244(10) -0.0109(9) -0.0010(8) 0.0155(10)
C7 0.0303(10) 0.0711(15) 0.0278(10) -0.0064(10) -0.0053(8) 0.0141(10)
C8 0.0236(7) 0.0205(7) 0.0182(7) 0.0007(5) -0.0007(6) -0.0002(5)
C9 0.0357(9) 0.0195(7) 0.0321(9) 0.0031(6) 0.0001(7) -0.0020(6)
C10 0.0259(7) 0.0187(7) 0.0174(7) 0.0014(5) -0.0009(6) 0.0006(5)
C11 0.0280(8) 0.0200(7) 0.0163(7) 0.0016(5) 0.0008(6) 0.0044(6)

loop_
_atom_type_symbol
_atom_type_description
_atom_type_scat_dispersion_real
_atom_type_scat_dispersion_imag
_atom_type_scat_source
C C 0.0033 0.0016 'International Tables Vol C Tables 4.2.6.8 and 6.1.1.4'
H H 0.0000 0.0000 'International Tables Vol C Tables 4.2.6.8 and 6.1.1.4'
Cu Cu 0.3201 1.2651 'International Tables Vol C Tables 4.2.6.8 and 6.1.1.4'
N N 0.0061 0.0033 'International Tables Vol C Tables 4.2.6.8 and 6.1.1.4'
O O 0.0106 0.0060 'International Tables Vol C Tables 4.2.6.8 and 6.1.1.4'

loop_
_geom_angle_atom_site_label_1
_geom_angle_atom_site_label_2
_geom_angle_atom_site_label_3
_geom_angle
_geom_angle_site_symmetry_1
_geom_angle_site_symmetry_3
_geom_angle_publ_flag
O4 Cu01 O4 180.0 2 . ?
O4 Cu01 O5 85.97(6) 2 . ?
O4 Cu01 O5 94.03(6) . . ?
O4 Cu01 O5 94.03(6) 2 2 ?
O4 Cu01 O5 85.97(6) . 2 ?
O4 Cu01 N3 98.36(5) 2 . ?
O4 Cu01 N3 81.64(5) 2 2 ?
O4 Cu01 N3 81.64(5) . . ?
O4 Cu01 N3 98.36(5) . 2 ?
O5 Cu01 O5 180.0 2 . ?
N3 Cu01 O5 86.95(6) . . ?
N3 Cu01 O5 93.05(6) 2 . ?
N3 Cu01 O5 93.05(6) . 2 ?
N3 Cu01 O5 86.95(6) 2 2 ?
N3 Cu01 N3 180.0 . 2 ?
C1 O2 H2 109.5 . . ?
C11 O4 Cu01 116.46(10) . . ?
Cu01 O5 H5A 111(2) . . ?
Cu01 O5 H5B 111(3) . . ?
H5A O5 H5B 107(3) . . ?
N2 N1 C5 119.43(14) . . ?
N2 N1 C8 112.82(13) . . ?
C8 N1 C5 127.73(14) . . ?
N3 N2 N1 104.68(14) . . ?
N2 N3 Cu01 136.66(11) . . ?
N2 N3 C10 111.34(13) . . ?
C10 N3 Cu01 111.27(10) . . ?
O1 C1 O2 124.98(17) . . ?
O1 C1 C2 122.49(18) . . ?
O2 C1 C2 112.54(16) . . ?
C3 C2 C1 120.86(17) . . ?
C7 C2 C1 119.25(18) . . ?
C7 C2 C3 119.86(17) . . ?
C2 C3 H3 120.0 . . ?
C2 C3 C4 119.90(19) . . ?
C4 C3 H3 120.1 . . ?
C3 C4 H4 120.5 . . ?
C5 C4 C3 119.04(19) . . ?
C5 C4 H4 120.5 . . ?
C4 C5 N1 118.25(17) . . ?
C6 C5 N1 119.65(17) . . ?
C6 C5 C4 122.11(17) . . ?
C5 C6 H6 120.8 . . ?
C5 C6 C7 118.43(19) . . ?
C7 C6 H6 120.8 . . ?
C2 C7 C6 120.6(2) . . ?
C2 C7 H7 119.7 . . ?
C6 C7 H7 119.7 . . ?
N1 C8 C9 123.66(14) . . ?
N1 C8 C10 102.96(13) . . ?
C10 C8 C9 133.38(16) . . ?
C8 C9 H9A 109.5 . . ?
C8 C9 H9B 109.5 . . ?
C8 C9 H9C 109.5 . . ?
H9A C9 H9B 109.5 . . ?
H9A C9 H9C 109.5 . . ?
H9B C9 H9C 109.5 . . ?
N3 C10 C8 108.20(14) . . ?
N3 C10 C11 117.18(13) . . ?
C8 C10 C11 134.62(14) . . ?
O3 C11 O4 124.35(15) . . ?
O3 C11 C10 122.69(14) . . ?
O4 C11 C10 112.95(13) . . ?

loop_
_geom_bond_atom_site_label_1
_geom_bond_atom_site_label_2
_geom_bond_distance
_geom_bond_site_symmetry_2
_geom_bond_publ_flag
Cu01 O4 1.9882(12) 2 ?
Cu01 O4 1.9883(12) . ?
Cu01 O5 2.3817(18) . ?
Cu01 O5 2.3817(18) 2 ?
Cu01 N3 2.0012(13) . ?
Cu01 N3 2.0012(13) 2 ?
O1 C1 1.209(3) . ?
O2 H2 0.8200 . ?
O2 C1 1.314(2) . ?
O3 C11 1.222(2) . ?
O4 C11 1.2982(18) . ?
O5 H5A 0.77(3) . ?
O5 H5B 0.88(4) . ?
N1 N2 1.3558(19) . ?
N1 C5 1.4449(19) . ?
N1 C8 1.357(2) . ?
N2 N3 1.303(2) . ?
N3 C10 1.353(2) . ?
C1 C2 1.500(2) . ?
C2 C3 1.380(3) . ?
C2 C7 1.375(3) . ?
C3 H3 0.9300 . ?
C3 C4 1.393(3) . ?
C4 H4 0.9300 . ?
C4 C5 1.369(3) . ?
C5 C6 1.368(3) . ?
C6 H6 0.9300 . ?
C6 C7 1.394(3) . ?
C7 H7 0.9300 . ?
C8 C9 1.485(2) . ?
C8 C10 1.378(2) . ?
C9 H9A 0.9600 . ?
C9 H9B 0.9600 . ?
C9 H9C 0.9600 . ?
C10 C11 1.481(2) . ?

loop_
_geom_torsion_atom_site_label_1
_geom_torsion_atom_site_label_2
_geom_torsion_atom_site_label_3
_geom_torsion_atom_site_label_4
_geom_torsion
_geom_torsion_site_symmetry_1
_geom_torsion_site_symmetry_2
_geom_torsion_site_symmetry_3
_geom_torsion_site_symmetry_4
_geom_torsion_publ_flag
Cu01 O4 C11 O3 178.90(14) . . . . ?
Cu01 O4 C11 C10 0.17(18) . . . . ?
Cu01 N3 C10 C8 171.55(11) . . . . ?
Cu01 N3 C10 C11 -7.87(19) . . . . ?
O1 C1 C2 C3 156.9(2) . . . . ?
O1 C1 C2 C7 -21.2(3) . . . . ?
O2 C1 C2 C3 -23.2(3) . . . . ?
O2 C1 C2 C7 158.7(2) . . . . ?
N1 N2 N3 Cu01 -168.75(14) . . . . ?
N1 N2 N3 C10 0.2(2) . . . . ?
N1 C5 C6 C7 179.4(2) . . . . ?
N1 C8 C10 N3 0.31(19) . . . . ?
N1 C8 C10 C11 179.59(19) . . . . ?
N2 N1 C5 C4 -97.9(2) . . . . ?
N2 N1 C5 C6 82.1(2) . . . . ?
N2 N1 C8 C9 179.26(16) . . . . ?
N2 N1 C8 C10 -0.2(2) . . . . ?
N2 N3 C10 C8 -0.3(2) . . . . ?
N2 N3 C10 C11 -179.76(15) . . . . ?
N3 C10 C11 O3 -173.45(17) . . . . ?
N3 C10 C11 O4 5.3(2) . . . . ?
C1 C2 C3 C4 -179.7(2) . . . . ?
C1 C2 C7 C6 -180.0(2) . . . . ?
C2 C3 C4 C5 0.3(4) . . . . ?
C3 C2 C7 C6 1.9(4) . . . . ?
C3 C4 C5 N1 -179.1(2) . . . . ?
C3 C4 C5 C6 0.8(4) . . . . ?
C4 C5 C6 C7 -0.5(4) . . . . ?
C5 N1 N2 N3 178.15(16) . . . . ?
C5 N1 C8 C9 1.3(3) . . . . ?
C5 N1 C8 C10 -178.16(17) . . . . ?
C5 C6 C7 C2 -0.8(4) . . . . ?
C7 C2 C3 C4 -1.6(4) . . . . ?
C8 N1 N2 N3 0.0(2) . . . . ?
C8 N1 C5 C4 79.9(3) . . . . ?
C8 N1 C5 C6 -100.0(2) . . . . ?
C8 C10 C11 O3 7.3(3) . . . . ?
C8 C10 C11 O4 -173.92(18) . . . . ?
C9 C8 C10 N3 -179.07(18) . . . . ?
C9 C8 C10 C11 0.2(3) . . . . ?
